data_7123258
loop_
_publ_author_name
'Sun, Zhanghua'
'Zang, Qiguang'
'Luo, Qing'
'Lv, Chunyan'
'Cao, Feng'
'Song, Qingbao'
'Zhao, Ruiyang'
'Zhang, Yujian'
'Wong, Wai-Yeung'

_publ_section_title
;
 Emission enhancement and high sensitivity of a \p-conjugated dye towards
 pressure: the synergistic effect of supramolecular interactions and
 H-aggregation
;
_journal_name_full 'Chemical Communications'
_journal_paper_doi 10.1039/C9CC00978G
_journal_year 2019
_chemical_formula_moiety 'C35 H26 N4 O2 S'
_chemical_formula_sum 'C35 H28 N4 O2 S'
_chemical_formula_weight 568.67
_space_group_crystal_system triclinic
_space_group_IT_number 2
_space_group_name_Hall '-P 1'
_space_group_name_H-M_alt 'P -1'
_symmetry_space_group_name_Hall '-P 1'
_symmetry_space_group_name_H-M 'P -1'
_atom_sites_solution_hydrogens geom
_atom_sites_solution_primary dual
_audit_creation_date 2018-07-24
_audit_creation_method
;
Olex2 1.2
(compiled 2018.05.29 svn.r3508 for OlexSys, GUI svn.r5506)
;
_audit_update_record
;
2019-03-09 deposited with the CCDC.    2019-03-26 downloaded from the CCDC.
;
_cell_angle_alpha 82.6200(15)
_cell_angle_beta 86.5593(16)
_cell_angle_gamma 70.244(2)
_cell_formula_units_Z 2
_cell_length_a 7.25705(16)
_cell_length_b 9.16553(18)
_cell_length_c 22.3109(4)
_cell_measurement_reflns_used 7632
_cell_measurement_temperature 99.9(8)
_cell_measurement_theta_max 73.3180
_cell_measurement_theta_min 4.0270
_cell_volume 1384.87(5)
_computing_cell_refinement 'CrysAlisPro 1.171.39.44a (Rigaku OD, 2018)'
_computing_data_collection 'CrysAlisPro 1.171.39.44a (Rigaku OD, 2018)'
_computing_data_reduction 'CrysAlisPro 1.171.39.44a (Rigaku OD, 2018)'
_computing_molecular_graphics 'Olex2 (Dolomanov et al., 2009)'
_computing_publication_material 'Olex2 (Dolomanov et al., 2009)'
_computing_structure_refinement 'ShelXL (Sheldrick, 2015)'
_computing_structure_solution 'ShelXT (Sheldrick, 2015)'
_diffrn_ambient_environment N~2~
_diffrn_ambient_temperature 99.9(8)
_diffrn_detector 'CCD plate'
_diffrn_measured_fraction_theta_full 0.982
_diffrn_measured_fraction_theta_max 0.982
_diffrn_measurement_details
;
List of Runs (angles in degrees, time in seconds):

  # Type    Start    End  Width  t~exp~   \w     \q     \k     \f   Frames
#--------------------------------------------------------------------------
  1  \w    -87.00 -42.00   0.50    0.50    --    0.00 -57.00-120.00   90
  2  \w    -21.00  13.00   0.50    0.50    --    0.00 -57.00-120.00   68
  3  \w    -81.00  15.00   0.50    0.50    --    5.00 -38.00 150.00  192
  4  \w    -64.00  16.00   0.50    0.50    --    5.00 -72.00  90.00  160
  5  \w   -113.00 -10.00   0.50    0.50    --  -98.80  72.00  30.00  206
  6  \w   -107.00  -9.00   0.50    0.50    --  -98.80  19.00 -30.00  196
  7  \w   -108.00 -50.00   0.50    0.50    --  -98.80  72.00 -30.00  116
  8  \w   -111.00 -10.00   0.50    0.50    --  -98.80  72.00 120.00  202
  9  \w    -74.00 -48.00   0.50    0.50    --  -98.80  72.00 150.00   52
 10  \w    -84.00 -52.00   0.50    0.50    --  -98.80  57.00-120.00   64
 11  \w   -102.00 -12.00   0.50    0.50    --  -98.80  19.00  60.00  180
 12  \w    -51.00 -15.00   0.50    0.50    --  -98.80  72.00-180.00   72
 13  \w   -107.00 -32.00   0.50    0.50    --  -98.80  72.00  90.00  150
 14  \w    -94.00 -37.00   0.50    0.50    --  -98.80  72.00 -90.00  114
 15  \w    -98.00 -55.00   0.50    0.50    --  -98.80  72.00-180.00   86
 16  \w   -113.00 -27.00   0.50    0.50    --  -98.80  72.00-120.00  172
 17  \w   -109.00 -74.00   0.50    0.50    --  -98.80  57.00  60.00   70
 18  \w    -37.00 -12.00   0.50    0.50    --  -98.80  57.00  60.00   50
 19  \w   -185.00 -11.00   0.50    0.50    --  -98.80   0.00 -90.00  348
;
_diffrn_measurement_device 'four-circle diffractometer'
_diffrn_measurement_device_type 'XtaLAB AFC12 (RCD3): Kappa single'
_diffrn_measurement_method '\w scans'
_diffrn_orient_matrix_type 'CrysAlisPro convention (1999,Acta A55,543-557)'
_diffrn_orient_matrix_UB_11 0.0376181000
_diffrn_orient_matrix_UB_12 0.1291061000
_diffrn_orient_matrix_UB_13 -0.0452744000
_diffrn_orient_matrix_UB_21 -0.0333737000
_diffrn_orient_matrix_UB_22 -0.0804516000
_diffrn_orient_matrix_UB_23 -0.0528885000
_diffrn_orient_matrix_UB_31 -0.2199197000
_diffrn_orient_matrix_UB_32 0.0958295000
_diffrn_orient_matrix_UB_33 0.0015521000
_diffrn_radiation_monochromator mirror
_diffrn_radiation_probe x-ray
_diffrn_radiation_type CuK\a
_diffrn_radiation_wavelength 1.54184
_diffrn_reflns_av_R_equivalents 0.0258
_diffrn_reflns_av_unetI/netI 0.0335
_diffrn_reflns_Laue_measured_fraction_full 0.982
_diffrn_reflns_Laue_measured_fraction_max 0.982
_diffrn_reflns_limit_h_max 5
_diffrn_reflns_limit_h_min -8
_diffrn_reflns_limit_k_max 10
_diffrn_reflns_limit_k_min -10
_diffrn_reflns_limit_l_max 26
_diffrn_reflns_limit_l_min -26
_diffrn_reflns_number 11937
_diffrn_reflns_point_group_measured_fraction_full 0.982
_diffrn_reflns_point_group_measured_fraction_max 0.982
_diffrn_reflns_theta_full 67.080
_diffrn_reflns_theta_max 67.080
_diffrn_reflns_theta_min 3.996
_diffrn_source 'Rotating-anode X-ray tube (dual wavelength)'
_diffrn_source_type 'Rigaku (Cu) X-ray DW Source'
_exptl_absorpt_coefficient_mu 1.363
_exptl_absorpt_correction_T_max 1.00000
_exptl_absorpt_correction_T_min 0.94948
_exptl_absorpt_correction_type multi-scan
_exptl_absorpt_process_details
;
CrysAlisPro 1.171.39.44a (Rigaku Oxford Diffraction, 2018)
Empirical absorption correction using spherical harmonics,
 implemented in SCALE3 ABSPACK scaling algorithm.
;
_exptl_crystal_density_diffrn 1.364
_exptl_crystal_description block
_exptl_crystal_F_000 596
_exptl_crystal_size_max 0.05
_exptl_crystal_size_mid 0.04
_exptl_crystal_size_min 0.03
_refine_diff_density_max 0.179
_refine_diff_density_min -0.361
_refine_diff_density_rms 0.053
_refine_ls_extinction_method none
_refine_ls_goodness_of_fit_ref 1.054
_refine_ls_hydrogen_treatment constr
_refine_ls_matrix_type full
_refine_ls_number_parameters 381
_refine_ls_number_reflns 4865
_refine_ls_number_restraints 0
_refine_ls_restrained_S_all 1.054
_refine_ls_R_factor_all 0.0368
_refine_ls_R_factor_gt 0.0341
_refine_ls_shift/su_max 0.001
_refine_ls_shift/su_mean 0.000
_refine_ls_structure_factor_coef Fsqd
_refine_ls_weighting_details 'w=1/[\s^2^(Fo^2^)+(0.0425P)^2^+0.4894P] where P=(Fo^2^+2Fc^2^)/3'
_refine_ls_weighting_scheme calc
_refine_ls_wR_factor_gt 0.0888
_refine_ls_wR_factor_ref 0.0905
_reflns_Friedel_coverage 0.000
_reflns_number_gt 4471
_reflns_number_total 4865
_reflns_threshold_expression 'I > 2\s(I)'
_cod_data_source_file c9cc00978g2.cif
_cod_data_source_block bt2a_dmeo
_cod_database_code 7123258
_shelx_shelxl_version_number 2018/3
_shelx_space_group_comment
;
The symmetry employed for this shelxl refinement is uniquely defined
by the following loop, which should always be used as a source of
symmetry information in preference to the above space-group names.
They are only intended as comments.
;
_shelx_estimated_absorpt_t_max 0.960
_shelx_estimated_absorpt_t_min 0.935
_reflns_odcompleteness_completeness 98.20
_reflns_odcompleteness_iscentric 1
_reflns_odcompleteness_theta 66.97
_olex2_refinement_description
;
1. Fixed Uiso
 At 1.2 times of:
  All C(H) groups
 At 1.5 times of:
  All C(H,H,H) groups
2.a Aromatic/amide H refined with riding coordinates:
 C00C(H00C), C00G(H00G), C00I(H00I), C00K(H00K), C00M(H00M), C00N(H00N),
 C00O(H00O), C00P(H00P), C00Q(H00Q), C00S(H00S), C00V(H00V), C00W(H00W),
 C00Z(H00Z), C010(H010), C011(H011), C012(H012), C013(H013), C014(H014),
 C015(H015), C016(H016)
2.b Idealised Me refined as rotating group:
 C00X(H00A,H00B,H00D), C00Y(H00E,H00F,H00H)
;
_olex2_submission_special_instructions 'No special instructions were received'
_oxdiff_exptl_absorpt_empirical_details
;
Empirical correction (ABSPACK) includes:
- Absorption correction using spherical harmonics
- Frame scaling
;
_oxdiff_exptl_absorpt_empirical_full_max 1.182
_oxdiff_exptl_absorpt_empirical_full_min 0.836

loop_
_space_group_symop_operation_xyz
'x, y, z'
'-x, -y, -z'

loop_
_atom_site_label
_atom_site_type_symbol
_atom_site_fract_x
_atom_site_fract_y
_atom_site_fract_z
_atom_site_U_iso_or_equiv
_atom_site_adp_type
_atom_site_occupancy
_atom_site_site_symmetry_order
_atom_site_calc_flag
_atom_site_refinement_flags_posn
S01 S 1.08940(5) 0.36874(4) 0.30650(2) 0.02096(11) Uani 1 1 d .
O002 O 1.59174(15) 0.03568(11) 0.62704(4) 0.0240(2) Uani 1 1 d .
O003 O 1.50864(14) 0.47683(11) 0.72990(4) 0.0235(2) Uani 1 1 d .
N004 N 1.14672(16) 0.39654(13) 0.37187(5) 0.0194(2) Uani 1 1 d .
N005 N 0.98891(16) 0.54603(13) 0.27659(5) 0.0191(2) Uani 1 1 d .
N006 N 0.49370(17) 1.18395(14) 0.10723(5) 0.0236(3) Uani 1 1 d .
C007 C 1.25006(18) 0.56872(15) 0.52946(6) 0.0162(3) Uani 1 1 d .
C008 C 1.11173(18) 0.62777(15) 0.42310(6) 0.0164(3) Uani 1 1 d .
C009 C 0.81848(19) 0.90200(16) 0.25723(6) 0.0173(3) Uani 1 1 d .
C00A C 1.35485(18) 0.45648(15) 0.58054(6) 0.0161(3) Uani 1 1 d .
C00B C 0.92310(18) 0.80617(15) 0.31116(6) 0.0165(3) Uani 1 1 d .
C00C C 1.54666(19) 0.24927(16) 0.67885(6) 0.0193(3) Uani 1 1 d .
H00C H 1.607382 0.180134 0.711746 0.023 Uiso 1 1 calc R
C00D C 0.99675(18) 0.63849(16) 0.31795(6) 0.0164(3) Uani 1 1 d .
C00E C 1.08795(18) 0.55206(15) 0.37304(6) 0.0164(3) Uani 1 1 d .
C00F C 0.5780(2) 1.18764(16) 0.04816(6) 0.0197(3) Uani 1 1 d .
C00G C 1.20887(18) 0.52994(15) 0.47654(6) 0.0164(3) Uani 1 1 d .
H00G H 1.249242 0.423250 0.473860 0.020 Uiso 1 1 calc R
N00H N 1.1521(2) 0.85580(15) 0.55074(6) 0.0381(4) Uani 1 1 d .
C00I C 0.84923(19) 0.85266(16) 0.19955(6) 0.0189(3) Uani 1 1 d .
H00I H 0.940448 0.755490 0.194202 0.023 Uiso 1 1 calc R
C00J C 1.48350(19) 0.40827(16) 0.68132(6) 0.0184(3) Uani 1 1 d .
C00K C 1.04126(19) 0.78889(16) 0.41411(6) 0.0180(3) Uani 1 1 d .
H00K H 1.052910 0.844019 0.445068 0.022 Uiso 1 1 calc R
C00L C 1.51737(19) 0.19436(16) 0.62581(6) 0.0184(3) Uani 1 1 d .
C00M C 1.42147(19) 0.29463(15) 0.57703(6) 0.0178(3) Uani 1 1 d .
H00M H 1.401337 0.255634 0.542432 0.021 Uiso 1 1 calc R
C00N C 0.5766(2) 1.14264(16) 0.21384(6) 0.0198(3) Uani 1 1 d .
H00N H 0.486160 1.240264 0.218997 0.024 Uiso 1 1 calc R
C00O C 0.7465(2) 0.94564(16) 0.15021(6) 0.0201(3) Uani 1 1 d .
H00O H 0.771123 0.910474 0.112283 0.024 Uiso 1 1 calc R
C00P C 0.95234(19) 0.87339(16) 0.35996(6) 0.0186(3) Uani 1 1 d .
H00P H 0.910655 0.981764 0.357009 0.022 Uiso 1 1 calc R
C00Q C 1.38854(19) 0.51205(16) 0.63246(6) 0.0181(3) Uani 1 1 d .
H00Q H 1.347610 0.618971 0.634671 0.022 Uiso 1 1 calc R
C00R C 0.60676(19) 1.09127(16) 0.15665(6) 0.0194(3) Uani 1 1 d .
C00S C 0.67964(19) 1.04994(16) 0.26277(6) 0.0180(3) Uani 1 1 d .
H00S H 0.656564 1.086399 0.300478 0.022 Uiso 1 1 calc R
C00T C 0.2917(2) 1.26453(17) 0.11727(6) 0.0226(3) Uani 1 1 d .
C00U C 1.1935(2) 0.72943(16) 0.54002(6) 0.0225(3) Uani 1 1 d .
C00V C 0.7699(2) 1.18595(18) 0.03989(6) 0.0262(3) Uani 1 1 d .
H00V H 0.842049 1.185798 0.072979 0.031 Uiso 1 1 calc R
C00W C 0.4721(2) 1.19098(19) -0.00212(6) 0.0284(3) Uani 1 1 d .
H00W H 0.343401 1.192195 0.002615 0.034 Uiso 1 1 calc R
C00X C 1.5866(2) 0.37526(18) 0.78284(6) 0.0251(3) Uani 1 1 d .
H00A H 1.714266 0.304965 0.773755 0.038 Uiso 1 1 calc GR
H00B H 1.501821 0.316569 0.796642 0.038 Uiso 1 1 calc GR
H00D H 1.596474 0.435694 0.813845 0.038 Uiso 1 1 calc GR
C00Y C 1.5702(2) -0.02730(17) 0.57364(7) 0.0293(3) Uani 1 1 d .
H00E H 1.635278 0.013411 0.540292 0.044 Uiso 1 1 calc GR
H00F H 1.433615 0.001290 0.565112 0.044 Uiso 1 1 calc GR
H00H H 1.627207 -0.138953 0.579611 0.044 Uiso 1 1 calc GR
C00Z C 0.7489(2) 1.18811(19) -0.06734(7) 0.0298(3) Uani 1 1 d .
H00Z H 0.806110 1.187595 -0.105775 0.036 Uiso 1 1 calc R
C010 C 0.1814(2) 1.1951(2) 0.15692(7) 0.0286(3) Uani 1 1 d .
H010 H 0.239242 1.094186 0.175648 0.034 Uiso 1 1 calc R
C011 C 0.8540(2) 1.18448(19) -0.01741(7) 0.0304(3) Uani 1 1 d .
H011 H 0.983501 1.180993 -0.022332 0.036 Uiso 1 1 calc R
C012 C 0.5576(2) 1.1925(2) -0.05926(7) 0.0337(4) Uani 1 1 d .
H012 H 0.484670 1.196574 -0.092701 0.040 Uiso 1 1 calc R
C013 C 0.2018(2) 1.41339(19) 0.08832(8) 0.0344(4) Uani 1 1 d .
H013 H 0.273322 1.461280 0.061707 0.041 Uiso 1 1 calc R
C014 C -0.0135(2) 1.2755(2) 0.16855(8) 0.0385(4) Uani 1 1 d .
H014 H -0.085058 1.229791 0.196099 0.046 Uiso 1 1 calc R
C015 C 0.0047(3) 1.4903(2) 0.09931(10) 0.0483(5) Uani 1 1 d .
H015 H -0.056112 1.589076 0.079178 0.058 Uiso 1 1 calc R
C016 C -0.1021(2) 1.4225(2) 0.13957(10) 0.0468(5) Uani 1 1 d .
H016 H -0.233540 1.475985 0.147150 0.056 Uiso 1 1 calc R

loop_
_atom_site_aniso_label
_atom_site_aniso_U_11
_atom_site_aniso_U_22
_atom_site_aniso_U_33
_atom_site_aniso_U_23
_atom_site_aniso_U_13
_atom_site_aniso_U_12
S01 0.0272(2) 0.01748(18) 0.01743(18) -0.00495(13) -0.00333(13) -0.00492(14)
O002 0.0316(6) 0.0169(5) 0.0190(5) 0.0003(4) -0.0040(4) -0.0027(4)
O003 0.0289(5) 0.0266(5) 0.0146(5) -0.0019(4) -0.0074(4) -0.0076(4)
N004 0.0209(6) 0.0183(6) 0.0177(6) -0.0037(4) -0.0013(4) -0.0044(5)
N005 0.0219(6) 0.0193(6) 0.0158(6) -0.0038(4) -0.0007(4) -0.0059(5)
N006 0.0193(6) 0.0308(7) 0.0145(6) 0.0020(5) -0.0015(4) -0.0016(5)
C007 0.0150(6) 0.0163(6) 0.0168(6) -0.0011(5) 0.0001(5) -0.0050(5)
C008 0.0151(6) 0.0191(7) 0.0150(6) -0.0019(5) -0.0008(5) -0.0054(5)
C009 0.0167(6) 0.0209(7) 0.0152(6) -0.0002(5) -0.0012(5) -0.0080(5)
C00A 0.0135(6) 0.0196(7) 0.0150(6) -0.0008(5) 0.0004(5) -0.0057(5)
C00B 0.0152(6) 0.0197(7) 0.0144(6) -0.0009(5) 0.0005(5) -0.0058(5)
C00C 0.0165(7) 0.0239(7) 0.0152(6) 0.0021(5) -0.0026(5) -0.0047(6)
C00D 0.0155(6) 0.0209(7) 0.0134(6) -0.0028(5) -0.0001(5) -0.0067(5)
C00E 0.0139(6) 0.0182(6) 0.0166(6) -0.0019(5) 0.0006(5) -0.0048(5)
C00F 0.0221(7) 0.0194(7) 0.0144(6) 0.0010(5) -0.0019(5) -0.0037(6)
C00G 0.0162(6) 0.0149(6) 0.0174(7) -0.0021(5) -0.0008(5) -0.0040(5)
N00H 0.0688(10) 0.0199(7) 0.0222(7) -0.0024(5) -0.0180(6) -0.0075(7)
C00I 0.0179(7) 0.0205(7) 0.0175(7) -0.0023(5) -0.0005(5) -0.0055(5)
C00J 0.0165(7) 0.0262(7) 0.0136(6) -0.0030(5) -0.0002(5) -0.0082(6)
C00K 0.0200(7) 0.0196(7) 0.0151(6) -0.0037(5) -0.0026(5) -0.0067(6)
C00L 0.0164(7) 0.0178(7) 0.0189(7) 0.0001(5) 0.0006(5) -0.0040(5)
C00M 0.0188(7) 0.0197(7) 0.0148(6) -0.0018(5) -0.0014(5) -0.0063(5)
C00N 0.0191(7) 0.0208(7) 0.0180(7) -0.0006(5) 0.0004(5) -0.0056(6)
C00O 0.0211(7) 0.0259(7) 0.0130(6) -0.0031(5) -0.0005(5) -0.0071(6)
C00P 0.0206(7) 0.0171(6) 0.0175(7) -0.0011(5) -0.0020(5) -0.0055(5)
C00Q 0.0178(7) 0.0191(7) 0.0165(7) -0.0014(5) -0.0010(5) -0.0053(5)
C00R 0.0185(7) 0.0238(7) 0.0149(6) 0.0017(5) -0.0018(5) -0.0070(6)
C00S 0.0211(7) 0.0203(7) 0.0137(6) -0.0023(5) 0.0000(5) -0.0083(6)
C00T 0.0190(7) 0.0294(8) 0.0184(7) -0.0070(6) -0.0021(5) -0.0049(6)
C00U 0.0322(8) 0.0207(8) 0.0138(7) 0.0003(5) -0.0073(5) -0.0074(6)
C00V 0.0265(8) 0.0348(8) 0.0179(7) 0.0015(6) -0.0061(6) -0.0115(7)
C00W 0.0238(8) 0.0428(9) 0.0190(7) 0.0024(6) -0.0046(6) -0.0131(7)
C00X 0.0256(8) 0.0333(8) 0.0140(7) -0.0001(6) -0.0052(5) -0.0067(6)
C00Y 0.0426(9) 0.0173(7) 0.0238(8) -0.0028(6) -0.0057(6) -0.0036(6)
C00Z 0.0365(9) 0.0365(9) 0.0150(7) -0.0005(6) 0.0036(6) -0.0119(7)
C010 0.0270(8) 0.0428(9) 0.0198(7) -0.0058(6) -0.0038(6) -0.0153(7)
C011 0.0247(8) 0.0412(9) 0.0236(8) 0.0041(6) -0.0007(6) -0.0117(7)
C012 0.0402(9) 0.0512(10) 0.0152(7) 0.0002(7) -0.0070(6) -0.0226(8)
C013 0.0263(8) 0.0278(8) 0.0434(10) -0.0026(7) -0.0009(7) -0.0023(7)
C014 0.0265(9) 0.0696(13) 0.0306(9) -0.0226(8) 0.0048(7) -0.0253(9)
C015 0.0297(10) 0.0313(9) 0.0754(14) -0.0131(9) -0.0046(9) 0.0040(8)
C016 0.0199(8) 0.0561(12) 0.0659(13) -0.0352(10) 0.0059(8) -0.0055(8)

loop_
_atom_type_symbol
_atom_type_description
_atom_type_scat_dispersion_real
_atom_type_scat_dispersion_imag
_atom_type_scat_source
C C 0.0181 0.0091 'International Tables Vol C Tables 4.2.6.8 and 6.1.1.4'
H H 0.0000 0.0000 'International Tables Vol C Tables 4.2.6.8 and 6.1.1.4'
N N 0.0311 0.0180 'International Tables Vol C Tables 4.2.6.8 and 6.1.1.4'
O O 0.0492 0.0322 'International Tables Vol C Tables 4.2.6.8 and 6.1.1.4'
S S 0.3331 0.5567 'International Tables Vol C Tables 4.2.6.8 and 6.1.1.4'

loop_
_geom_angle_atom_site_label_1
_geom_angle_atom_site_label_2
_geom_angle_atom_site_label_3
_geom_angle
N005 S01 N004 100.97(6)
C00L O002 C00Y 116.67(10)
C00J O003 C00X 116.72(11)
C00E N004 S01 106.54(9)
C00D N005 S01 106.59(9)
C00R N006 C00F 120.52(11)
C00R N006 C00T 118.61(11)
C00T N006 C00F 120.74(11)
C00G C007 C00A 125.39(12)
C00G C007 C00U 120.55(12)
C00U C007 C00A 114.07(11)
C00E C008 C00G 117.99(12)
C00K C008 C00E 114.93(12)
C00K C008 C00G 127.07(12)
C00I C009 C00B 123.18(12)
C00I C009 C00S 117.02(12)
C00S C009 C00B 119.81(12)
C00M C00A C007 121.01(12)
C00Q C00A C007 119.56(12)
C00Q C00A C00M 119.42(12)
C00D C00B C009 123.63(12)
C00P C00B C009 121.45(12)
C00P C00B C00D 114.90(11)
C00J C00C C00L 118.53(12)
N005 C00D C00B 126.26(12)
N005 C00D C00E 112.96(12)
C00B C00D C00E 120.78(12)
N004 C00E C008 124.91(12)
N004 C00E C00D 112.93(12)
C008 C00E C00D 122.16(12)
C00V C00F N006 120.19(12)
C00V C00F C00W 118.80(13)
C00W C00F N006 121.00(13)
C007 C00G C008 130.63(12)
C00O C00I C009 121.35(13)
O003 C00J C00C 124.18(12)
O003 C00J C00Q 115.03(12)
C00C C00J C00Q 120.79(13)
C008 C00K C00P 122.79(12)
O002 C00L C00C 114.03(11)
O002 C00L C00M 124.17(12)
C00M C00L C00C 121.81(12)
C00L C00M C00A 119.05(12)
C00S C00N C00R 120.61(13)
C00I C00O C00R 120.93(12)
C00B C00P C00K 124.41(12)
C00A C00Q C00J 120.36(12)
C00N C00R N006 120.26(12)
C00O C00R N006 121.49(12)
C00O C00R C00N 118.24(12)
C00N C00S C009 121.84(12)
C010 C00T N006 120.13(13)
C013 C00T N006 120.71(13)
C013 C00T C010 119.16(14)
N00H C00U C007 177.13(15)
C011 C00V C00F 120.18(13)
C012 C00W C00F 120.17(14)
C012 C00Z C011 118.77(14)
C014 C010 C00T 120.29(16)
C00Z C011 C00V 121.05(14)
C00Z C012 C00W 121.01(14)
C015 C013 C00T 119.64(16)
C016 C014 C010 120.29(16)
C016 C015 C013 120.88(18)
C014 C016 C015 119.69(16)

loop_
_geom_bond_atom_site_label_1
_geom_bond_atom_site_label_2
_geom_bond_distance
S01 N004 1.6140(11)
S01 N005 1.6114(11)
O002 C00L 1.3669(16)
O002 C00Y 1.4272(17)
O003 C00J 1.3708(16)
O003 C00X 1.4226(16)
N004 C00E 1.3459(17)
N005 C00D 1.3462(17)
N006 C00F 1.4207(17)
N006 C00R 1.4169(17)
N006 C00T 1.4200(18)
C007 C00A 1.4865(17)
C007 C00G 1.3533(18)
C007 C00U 1.4361(19)
C008 C00E 1.4361(18)
C008 C00G 1.4565(18)
C008 C00K 1.3814(19)
C009 C00B 1.4775(18)
C009 C00I 1.3990(19)
C009 C00S 1.4048(19)
C00A C00M 1.4074(18)
C00A C00Q 1.3896(18)
C00B C00D 1.4371(18)
C00B C00P 1.3779(19)
C00C C00J 1.379(2)
C00C C00L 1.3980(19)
C00D C00E 1.4385(18)
C00F C00V 1.389(2)
C00F C00W 1.389(2)
N00H C00U 1.1474(19)
C00I C00O 1.3862(19)
C00J C00Q 1.3959(19)
C00K C00P 1.4112(18)
C00L C00M 1.3837(18)
C00N C00R 1.3958(19)
C00N C00S 1.3797(18)
C00O C00R 1.3957(19)
C00T C010 1.394(2)
C00T C013 1.388(2)
C00V C011 1.383(2)
C00W C012 1.385(2)
C00Z C011 1.378(2)
C00Z C012 1.377(2)
C010 C014 1.383(2)
C013 C015 1.387(2)
C014 C016 1.374(3)
C015 C016 1.375(3)
